data_2238358
loop_
_publ_author_name
'Vumbaco, David J.'
'Kammer, Michael N.'
'Koplitz, Lynn V.'
'Mague, Joel T.'

_publ_section_title
;
 2-Cyanoanilinium iodide
;
_journal_coeditor_code HB7106
_journal_issue 8
_journal_name_full 'Acta Crystallographica Section E'
_journal_page_first o1288
_journal_paper_doi 10.1107/S1600536813019314
_journal_volume 69
_journal_year 2013
_chemical_formula_iupac 'C7 H7 N2 +, I -'
_chemical_formula_moiety 'C7 H7 N2 +, I -'
_chemical_formula_sum 'C7 H7 I N2'
_chemical_formula_weight 246.05
_chemical_name_systematic
;
2-Cyanoanilinium iodide
;
_space_group_crystal_system orthorhombic
_space_group_IT_number 61
_space_group_name_Hall '-P 2ac 2ab'
_space_group_name_H-M_alt 'P b c a'
_symmetry_space_group_name_Hall '-P 2ac 2ab'
_symmetry_space_group_name_H-M 'P b c a'
_atom_sites_solution_hydrogens mixed
_atom_sites_solution_primary direct
_atom_sites_solution_secondary difmap
_audit_creation_method SHELXL-2013
_cell_angle_alpha 90
_cell_angle_beta 90
_cell_angle_gamma 90
_cell_formula_units_Z 8
_cell_length_a 10.1474(15)
_cell_length_b 8.6979(13)
_cell_length_c 18.073(3)
_cell_measurement_reflns_used 9853
_cell_measurement_temperature 100(2)
_cell_measurement_theta_max 29.090
_cell_measurement_theta_min 2.254
_cell_volume 1595.1(4)
_computing_cell_refinement '<i>SAINT</i> (Bruker, 2010)'
_computing_data_collection '<i>APEX2</i> (Bruker, 2010)'
_computing_data_reduction '<i>SAINT</i> (Bruker, 2010)'
_computing_molecular_graphics '<i>DIAMOND</i> (Brandenburg & Putz, 2012)'
_computing_publication_material '<i>SHELXTL</i> (Sheldrick, 2008)'
_computing_structure_refinement '<i>SHELXL2013</i> (Sheldrick, 2008)'
_computing_structure_solution '<i>SHELXM</i> (Sheldrick, 2008)'
_diffrn_ambient_temperature 100(2)
_diffrn_detector_area_resol_mean 8.3660
_diffrn_measured_fraction_theta_full 0.997
_diffrn_measured_fraction_theta_max 0.990
_diffrn_measurement_device_type 'Bruker SMART APEX CCD'
_diffrn_measurement_method '\f and \w scans'
_diffrn_radiation_monochromator graphite
_diffrn_radiation_type MoK\a
_diffrn_radiation_wavelength 0.71073
_diffrn_reflns_av_R_equivalents 0.0390
_diffrn_reflns_limit_h_max 13
_diffrn_reflns_limit_h_min -13
_diffrn_reflns_limit_k_max 11
_diffrn_reflns_limit_k_min -11
_diffrn_reflns_limit_l_max 24
_diffrn_reflns_limit_l_min -24
_diffrn_reflns_number 25911
_diffrn_reflns_theta_full 28.850
_diffrn_reflns_theta_max 29.090
_diffrn_reflns_theta_min 2.254
_exptl_absorpt_coefficient_mu 3.939
_exptl_absorpt_correction_T_max 0.58
_exptl_absorpt_correction_T_min 0.43
_exptl_absorpt_correction_type numerical
_exptl_absorpt_process_details '(<i>SADABS</i>; Bruker, 2010)'
_exptl_crystal_colour colourless
_exptl_crystal_density_diffrn 2.049
_exptl_crystal_density_method 'not measured'
_exptl_crystal_description block
_exptl_crystal_F_000 928
_exptl_crystal_size_max 0.195
_exptl_crystal_size_mid 0.191
_exptl_crystal_size_min 0.157
_refine_diff_density_max 0.592
_refine_diff_density_min -0.583
_refine_ls_extinction_coef 0.00151(13)
_refine_ls_extinction_expression Fc^*^=kFc[1+0.001xFc^2^\l^3^/sin(2\q)]^-1/4^
_refine_ls_extinction_method '<i>SHELXL2013</i> (Sheldrick, 2008)'
_refine_ls_goodness_of_fit_ref 1.100
_refine_ls_hydrogen_treatment constr
_refine_ls_matrix_type full
_refine_ls_number_parameters 92
_refine_ls_number_reflns 2112
_refine_ls_number_restraints 0
_refine_ls_restrained_S_all 1.100
_refine_ls_R_factor_all 0.0168
_refine_ls_R_factor_gt 0.0162
_refine_ls_shift/su_max 0.002
_refine_ls_shift/su_mean 0.000
_refine_ls_structure_factor_coef Fsqd
_refine_ls_weighting_details 'w=1/[\s^2^(Fo^2^)+(0.0208P)^2^+0.7585P] where P=(Fo^2^+2Fc^2^)/3'
_refine_ls_weighting_scheme calc
_refine_ls_wR_factor_gt 0.0402
_refine_ls_wR_factor_ref 0.0408
_reflns_number_gt 2030
_reflns_number_total 2112
_reflns_threshold_expression I>2\s(I)
_cod_data_source_file hb7106.cif
_cod_data_source_block I
_cod_original_cell_volume 1595.2(4)
_cod_database_code 2238358
_cod_database_fobs_code 2238358
_shelx_space_group_comment
;
The symmetry employed for this shelxl refinement is uniquely defined
by the following loop, which should always be used as a source of
symmetry information in preference to the above space-group names.
They are only intended as comments.
;
_shelx_estimated_absorpt_t_min 0.514
_shelx_estimated_absorpt_t_max 0.577
_shelxl_version_number 2.013

loop_
_space_group_symop_operation_xyz
'x, y, z'
'-x+1/2, -y, z+1/2'
'-x, y+1/2, -z+1/2'
'x+1/2, -y+1/2, -z'
'-x, -y, -z'
'x-1/2, y, -z-1/2'
'x, -y-1/2, z-1/2'
'-x-1/2, y-1/2, z'

loop_
_atom_site_type_symbol
_atom_site_label
_atom_site_fract_x
_atom_site_fract_y
_atom_site_fract_z
_atom_site_U_iso_or_equiv
_atom_site_adp_type
_atom_site_calc_flag
_atom_site_occupancy
I I1 0.58823(2) 0.05477(2) 0.13679(2) 0.01326(5) Uani d 1
N N1 0.58054(12) 0.44877(14) 0.19889(8) 0.0140(3) Uani d 1
H H1A 0.5870 0.3496 0.1900 0.017 Uiso d 1
H H1B 0.5590 0.4716 0.2448 0.017 Uiso d 1
H H1C 0.6593 0.4909 0.1973 0.017 Uiso d 1
N N2 0.28338(14) 0.23930(17) 0.21818(8) 0.0246(3) Uani d 1
C C1 0.49549(15) 0.51204(18) 0.14089(7) 0.0129(3) Uani d 1
C C2 0.54089(14) 0.63213(16) 0.09804(8) 0.0149(3) Uani d 1
H H2 0.6252 0.6758 0.1071 0.018 Uiso calc 1
C C3 0.46120(15) 0.68861(17) 0.04120(8) 0.0170(3) Uani d 1
H H3 0.4916 0.7711 0.0113 0.020 Uiso calc 1
C C4 0.33787(15) 0.62516(17) 0.02809(8) 0.0183(3) Uani d 1
H H4 0.2854 0.6627 -0.0115 0.022 Uiso calc 1
C C5 0.29073(15) 0.50692(19) 0.07257(8) 0.0172(3) Uani d 1
H H5 0.2054 0.4654 0.0643 0.021 Uiso calc 1
C C6 0.36974(17) 0.44965(16) 0.12950(8) 0.0141(3) Uani d 1
C C7 0.32073(14) 0.33165(17) 0.17807(8) 0.0167(3) Uani d 1

loop_
_atom_site_aniso_label
_atom_site_aniso_U_11
_atom_site_aniso_U_22
_atom_site_aniso_U_33
_atom_site_aniso_U_12
_atom_site_aniso_U_13
_atom_site_aniso_U_23
I1 0.01359(7) 0.01201(7) 0.01419(7) -0.00040(3) -0.00112(3) -0.00004(3)
N1 0.0147(6) 0.0120(6) 0.0152(6) -0.0004(4) -0.0008(4) 0.0005(4)
N2 0.0270(7) 0.0236(7) 0.0233(7) -0.0071(6) 0.0076(6) -0.0023(6)
C1 0.0145(7) 0.0117(7) 0.0126(6) 0.0012(5) 0.0003(5) -0.0022(5)
C2 0.0153(6) 0.0120(6) 0.0174(6) -0.0003(5) 0.0003(5) -0.0002(5)
C3 0.0210(7) 0.0127(7) 0.0174(7) 0.0019(6) 0.0010(5) 0.0009(5)
C4 0.0213(7) 0.0163(7) 0.0174(6) 0.0050(6) -0.0035(5) -0.0020(6)
C5 0.0150(6) 0.0166(7) 0.0199(7) 0.0020(6) -0.0011(5) -0.0058(6)
C6 0.0142(8) 0.0119(7) 0.0161(7) 0.0012(5) 0.0029(5) -0.0033(5)
C7 0.0143(6) 0.0174(7) 0.0182(7) -0.0017(5) 0.0023(5) -0.0053(6)

loop_
_atom_type_symbol
_atom_type_description
_atom_type_scat_dispersion_real
_atom_type_scat_dispersion_imag
_atom_type_scat_source
C C 0.0033 0.0016 'International Tables Vol C Tables 4.2.6.8 and 6.1.1.4'
H H 0.0000 0.0000 'International Tables Vol C Tables 4.2.6.8 and 6.1.1.4'
N N 0.0061 0.0033 'International Tables Vol C Tables 4.2.6.8 and 6.1.1.4'
I I -0.4742 1.8119 'International Tables Vol C Tables 4.2.6.8 and 6.1.1.4'

loop_
_geom_angle_atom_site_label_1
_geom_angle_atom_site_label_2
_geom_angle_atom_site_label_3
_geom_angle
C1 N1 H1A 106.4
C1 N1 H1B 116.3
H1A N1 H1B 114.3
C1 N1 H1C 110.8
H1A N1 H1C 109.6
H1B N1 H1C 99.3
C2 C1 C6 120.98(13)
C2 C1 N1 119.30(13)
C6 C1 N1 119.72(13)
C1 C2 C3 119.07(14)
C1 C2 H2 120.5
C3 C2 H2 120.5
C4 C3 C2 120.51(14)
C4 C3 H3 119.7
C2 C3 H3 119.7
C3 C4 C5 120.37(14)
C3 C4 H4 119.8
C5 C4 H4 119.8
C4 C5 C6 119.51(14)
C4 C5 H5 120.2
C6 C5 H5 120.2
C5 C6 C1 119.52(14)
C5 C6 C7 120.37(15)
C1 C6 C7 120.07(14)
N2 C7 C6 178.30(17)

loop_
_geom_bond_atom_site_label_1
_geom_bond_atom_site_label_2
_geom_bond_distance
N1 C1 1.4651(19)
N1 H1A 0.8800
N1 H1B 0.8800
N1 H1C 0.8800
N2 C7 1.146(2)
C1 C2 1.380(2)
C1 C6 1.402(2)
C2 C3 1.397(2)
C2 H2 0.9500
C3 C4 1.388(2)
C3 H3 0.9500
C4 C5 1.390(2)
C4 H4 0.9500
C5 C6 1.396(2)
C5 H5 0.9500
C6 C7 1.439(2)

loop_
_geom_hbond_atom_site_label_D
_geom_hbond_atom_site_label_H
_geom_hbond_atom_site_label_A
_geom_hbond_site_symmetry_A
_geom_hbond_distance_DH
_geom_hbond_distance_HA
_geom_hbond_distance_DA
_geom_hbond_angle_DHA
N1 H1A I1 . 0.88 2.74 3.6069(13) 169
N1 H1B I1 3_655 0.88 2.71 3.5501(14) 160
N1 H1C I1 8_765 0.88 2.84 3.6615(13) 156

loop_
_geom_torsion_atom_site_label_1
_geom_torsion_atom_site_label_2
_geom_torsion_atom_site_label_3
_geom_torsion_atom_site_label_4
_geom_torsion
C6 C1 C2 C3 -1.9(2)
N1 C1 C2 C3 177.87(13)
C1 C2 C3 C4 0.2(2)
C2 C3 C4 C5 1.6(2)
C3 C4 C5 C6 -1.6(2)
C4 C5 C6 C1 -0.1(2)
C4 C5 C6 C7 177.45(14)
C2 C1 C6 C5 1.9(2)
N1 C1 C6 C5 -177.89(13)
C2 C1 C6 C7 -175.70(13)
N1 C1 C6 C7 4.5(2)
